data_1529613
loop_
_publ_author_name
'Belokoneva, E.L.'
'Belov, N.B.'
'Simonov, M.A.'

_publ_section_title
;
 The crystal structure of cadmium hydroxy germanate Cd3 (Ge O4) (O H)2
;
_journal_name_full 'Doklady Akademii Nauk SSSR'
_journal_page_first 850
_journal_page_last 852
_journal_volume 207
_journal_year 1972
_chemical_formula_sum 'Cd3 Ge H2 O6'
_chemical_name_systematic 'Cd3 (Ge O4) (O H)2'
_space_group_IT_number 31
_symmetry_space_group_name_Hall 'P -2ab -2'
_symmetry_space_group_name_H-M 'P m 21 n'
_cell_angle_alpha 90
_cell_angle_beta 90
_cell_angle_gamma 90
_cell_formula_units_Z 2
_cell_length_a 9.89
_cell_length_b 5.784
_cell_length_c 5.036
_cell_volume 288.078
_citation_journal_id_ASTM DANKAS
_cod_data_source_file Belokoneva_DANKAS_1972_488.cif
_cod_data_source_block H2Cd3Ge1O6
_cod_original_cell_volume 288.0781
_cod_original_sg_symbol_Hall 'P 2ac -2 (-x,z,y)'
_cod_original_formula_sum 'H2 Cd3 Ge1 O6'
_cod_database_code 1529613

loop_
_symmetry_equiv_pos_as_xyz
x,y,z
-x+1/2,y+1/2,-z
-x,y,z
x+1/2,y+1/2,-z

loop_
_atom_site_label
_atom_site_type_symbol
_atom_site_fract_x
_atom_site_fract_y
_atom_site_fract_z
_atom_site_occupancy
_atom_site_U_iso_or_equiv
Ge1 Ge+4 0.5 0.163 0.334 1 0.0
O2 O-2 0.152 0.21 0 1 0.0
O4 O-2 0.362 0.305 0.475 1 0.0
O3 O-2 0.5 0.177 0.985 1 0.0
O1 O-2 0 0.38 0.525 1 0.0
Cd2 Cd+2 0.193 0.507 0.252 1 0.0
Cd1 Cd+2 0 0 0.25 1 0.0
